data_4509793
loop_
_publ_author_name
'Zhang, Zuolun'
'Zhang, Yu'
'Yao, Dandan'
'Bi, Hai'
'Javed, Iqbal'
'Fan, Yan'
'Zhang, Hongyu'
'Wang, Yue'

_publ_section_title
;
 Anthracene-Arrangement-Dependent Emissions of Crystals of
 9-Anthrylpyrazole Derivatives
;
_journal_issue 12
_journal_name_full 'Crystal Growth &amp; Design'
_journal_page_first 5069
_journal_paper_doi 10.1021/cg9008569
_journal_volume 9
_journal_year 2009
_chemical_formula_sum 'C44 H34 N4 O'
_chemical_formula_weight 634.75
_chemical_name_systematic
; 
 ? 
;
_space_group_IT_number 2
_symmetry_cell_setting triclinic
_symmetry_space_group_name_Hall '-P 1'
_symmetry_space_group_name_H-M 'P -1'
_atom_sites_solution_hydrogens geom
_atom_sites_solution_primary direct
_atom_sites_solution_secondary difmap
_audit_creation_method SHELXL-97
_cell_angle_alpha 88.88(3)
_cell_angle_beta 82.45(3)
_cell_angle_gamma 75.81(3)
_cell_formula_units_Z 2
_cell_length_a 8.1413(16)
_cell_length_b 11.386(2)
_cell_length_c 18.937(4)
_cell_measurement_reflns_used 9204
_cell_measurement_temperature 293(2)
_cell_measurement_theta_max 27.47
_cell_measurement_theta_min 3.115
_cell_volume 1686.9(6)
_computing_cell_refinement PROCESS-AUTO
_computing_data_collection PROCESS-AUTO
_computing_data_reduction PROCESS-AUTO
_computing_molecular_graphics 'SHELXL-97 (Sheldrick, 1997)'
_computing_publication_material 'SHELXL-97 (Sheldrick, 1997)'
_computing_structure_refinement 'SHELXL-97 (Sheldrick, 1997)'
_computing_structure_solution 'SHELXS-97 (Sheldrick, 1990)'
_diffrn_ambient_temperature 293(2)
_diffrn_detector_area_resol_mean none
_diffrn_measured_fraction_theta_full 0.960
_diffrn_measured_fraction_theta_max 0.960
_diffrn_measurement_device_type 'Omega scan'
_diffrn_measurement_method 10.0
_diffrn_radiation_monochromator graphite
_diffrn_radiation_source 'fine-focus sealed tube'
_diffrn_radiation_type MoK\a
_diffrn_radiation_wavelength 0.71073
_diffrn_reflns_av_R_equivalents 0.0410
_diffrn_reflns_av_sigmaI/netI 0.0571
_diffrn_reflns_limit_h_max 10
_diffrn_reflns_limit_h_min -9
_diffrn_reflns_limit_k_max 14
_diffrn_reflns_limit_k_min -14
_diffrn_reflns_limit_l_max 24
_diffrn_reflns_limit_l_min -24
_diffrn_reflns_number 16276
_diffrn_reflns_theta_full 27.48
_diffrn_reflns_theta_max 27.48
_diffrn_reflns_theta_min 3.11
_diffrn_standards_decay_% none
_diffrn_standards_interval_count none
_diffrn_standards_interval_time none
_diffrn_standards_number none
_exptl_absorpt_coefficient_mu 0.076
_exptl_absorpt_correction_T_max 0.9832
_exptl_absorpt_correction_T_min 0.9729
_exptl_absorpt_correction_type multi-scan
_exptl_absorpt_process_details
;   
Higash,T(1995) Progrom for Absorption Correcttion.
Rigaku Corporation,Tokyo,Japan. 
;
_exptl_crystal_colour colorless
_exptl_crystal_density_diffrn 1.250
_exptl_crystal_density_meas ?
_exptl_crystal_density_method 'not measured'
_exptl_crystal_description block
_exptl_crystal_F_000 668
_exptl_crystal_size_max 0.37
_exptl_crystal_size_mid 0.33
_exptl_crystal_size_min 0.22
_refine_diff_density_max 0.282
_refine_diff_density_min -0.241
_refine_diff_density_rms 0.044
_refine_ls_extinction_method none
_refine_ls_goodness_of_fit_ref 1.027
_refine_ls_hydrogen_treatment riding
_refine_ls_matrix_type full
_refine_ls_number_parameters 442
_refine_ls_number_reflns 7440
_refine_ls_number_restraints 48
_refine_ls_restrained_S_all 1.063
_refine_ls_R_factor_all 0.1341
_refine_ls_R_factor_gt 0.0683
_refine_ls_shift/su_max 0.050
_refine_ls_shift/su_mean 0.009
_refine_ls_structure_factor_coef Fsqd
_refine_ls_weighting_details 'calc w=1/[\s^2^(Fo^2^)+(0.1300P)^2^+0.0000P] where P=(Fo^2^+2Fc^2^)/3'
_refine_ls_weighting_scheme calc
_refine_ls_wR_factor_gt 0.1910
_refine_ls_wR_factor_ref 0.2394
_reflns_number_gt 3864
_reflns_number_total 7440
_reflns_threshold_expression >2sigma(I)
_cod_data_source_file cg9008569sup1.cif
_cod_data_source_block 4b
_cod_depositor_comments
;
The following automatic conversions were performed:

'_symmetry_cell_setting' value 'Triclinic' changed to 'triclinic'
according to /home/saulius/struct/CIF-dictionaries/cif_core.dic
dictionary named 'cif_core.dic' version 2.4.2 from 2011-04-26.

Automatic conversion script
Id: cif_fix_values 1891 2012-01-12 08:04:46Z andrius 

The following automatic conversions were performed:

'_exptl_crystal_density_meas' value 'none' was changed to '?' - the
value is perceived as not measured.

Automatic conversion script
Id: cif_fix_values 3008 2015-01-20 13:52:24Z robertas 
;
_cod_original_cell_volume 1687.0(6)
_cod_original_sg_symbol_H-M P-1
_cod_database_code 4509793

loop_
_symmetry_equiv_pos_as_xyz
'x, y, z'
'-x, -y, -z'

loop_
_atom_site_label
_atom_site_type_symbol
_atom_site_fract_x
_atom_site_fract_y
_atom_site_fract_z
_atom_site_U_iso_or_equiv
_atom_site_adp_type
_atom_site_occupancy
_atom_site_symmetry_multiplicity
_atom_site_calc_flag
_atom_site_refinement_flags
C1 C 0.9032(4) 0.8487(3) 0.82425(15) 0.0647(8) Uani 1 1 d .
C2 C 0.8120(4) 0.9430(4) 0.87002(17) 0.0762(10) Uani 1 1 d .
C3 C 0.7156(5) 1.0540(4) 0.8454(2) 0.0876(11) Uani 1 1 d .
H3 H 0.7127 1.0642 0.7967 0.105 Uiso 1 1 calc R
C4 C 0.6274(6) 1.1459(5) 0.8908(3) 0.1173(16) Uani 1 1 d .
H4 H 0.5655 1.2179 0.8734 0.141 Uiso 1 1 calc R
C5 C 0.6314(8) 1.1300(6) 0.9649(3) 0.140(2) Uani 1 1 d U
H5 H 0.5709 1.1922 0.9963 0.168 Uiso 1 1 calc R
C6 C 0.7211(8) 1.0265(7) 0.9910(3) 0.142(2) Uani 1 1 d U
H6 H 0.7211 1.0190 1.0400 0.170 Uiso 1 1 calc R
C7 C 0.8148(6) 0.9296(5) 0.9462(2) 0.0996(14) Uani 1 1 d .
C8 C 0.9084(7) 0.8226(6) 0.9706(2) 0.1158(16) Uani 1 1 d U
H8 H 0.9111 0.8139 1.0194 0.139 Uiso 1 1 calc R
C9 C 0.9988(6) 0.7271(5) 0.9259(2) 0.0972(13) Uani 1 1 d .
C10 C 1.0941(8) 0.6144(6) 0.9520(3) 0.1281(18) Uani 1 1 d U
H10 H 1.0993 0.6049 1.0006 0.154 Uiso 1 1 calc R
C11 C 1.1750(8) 0.5235(6) 0.9069(4) 0.140(2) Uani 1 1 d U
H11 H 1.2336 0.4508 0.9248 0.168 Uiso 1 1 calc R
C12 C 1.1733(6) 0.5356(4) 0.8337(3) 0.1164(15) Uani 1 1 d .
H12 H 1.2320 0.4716 0.8032 0.140 Uiso 1 1 calc R
C13 C 1.0869(5) 0.6400(3) 0.8064(2) 0.0900(11) Uani 1 1 d .
H13 H 1.0866 0.6462 0.7573 0.108 Uiso 1 1 calc R
C14 C 0.9969(4) 0.7401(3) 0.85082(17) 0.0745(9) Uani 1 1 d .
C15 C 0.9041(4) 0.8639(3) 0.74622(14) 0.0554(7) Uani 1 1 d .
C16 C 1.0354(4) 0.8844(3) 0.69622(15) 0.0652(8) Uani 1 1 d .
H16 H 1.1412 0.8941 0.7048 0.078 Uiso 1 1 calc R
C17 C 0.9762(3) 0.8874(3) 0.63235(15) 0.0577(7) Uani 1 1 d .
H17 H 1.0344 0.8993 0.5882 0.069 Uiso 1 1 calc R
C18 C 0.7065(3) 0.8585(2) 0.59465(12) 0.0427(6) Uani 1 1 d .
C19 C 0.7441(3) 0.8879(2) 0.52428(13) 0.0441(6) Uani 1 1 d .
H19 H 0.8390 0.9187 0.5103 0.053 Uiso 1 1 calc R
C20 C 0.6420(3) 0.87202(19) 0.47478(12) 0.0427(5) Uani 1 1 d .
H20 H 0.6670 0.8929 0.4276 0.051 Uiso 1 1 calc R
C21 C 0.5021(3) 0.82503(19) 0.49521(12) 0.0407(5) Uani 1 1 d .
C22 C 0.4620(3) 0.7978(2) 0.56569(13) 0.0496(6) Uani 1 1 d .
H22 H 0.3664 0.7678 0.5796 0.060 Uiso 1 1 calc R
C23 C 0.5634(3) 0.8152(2) 0.61580(14) 0.0530(6) Uani 1 1 d .
H23 H 0.5355 0.7979 0.6634 0.064 Uiso 1 1 calc R
C24 C 0.1737(3) 0.7966(3) 0.40135(14) 0.0566(7) Uani 1 1 d .
H24 H 0.0596 0.8034 0.3964 0.068 Uiso 1 1 calc R
C25 C 0.3104(3) 0.7504(3) 0.34854(14) 0.0574(7) Uani 1 1 d .
H25 H 0.3044 0.7225 0.3034 0.069 Uiso 1 1 calc R
C26 C 0.4552(3) 0.7548(2) 0.37709(13) 0.0462(6) Uani 1 1 d .
C27 C 0.6367(3) 0.7134(2) 0.34745(13) 0.0486(6) Uani 1 1 d .
C28 C 0.7399(3) 0.6099(2) 0.37513(14) 0.0527(7) Uani 1 1 d .
C29 C 0.6782(4) 0.5437(2) 0.43253(17) 0.0634(8) Uani 1 1 d .
H29 H 0.5629 0.5654 0.4506 0.076 Uiso 1 1 calc R
C30 C 0.7827(5) 0.4499(3) 0.4616(2) 0.0772(9) Uani 1 1 d .
H30 H 0.7391 0.4093 0.4998 0.093 Uiso 1 1 calc R
C31 C 0.9572(5) 0.4132(3) 0.4344(2) 0.0869(11) Uani 1 1 d .
H31 H 1.0286 0.3493 0.4553 0.104 Uiso 1 1 calc R
C32 C 1.0205(4) 0.4700(3) 0.3787(2) 0.0801(10) Uani 1 1 d .
H32 H 1.1350 0.4429 0.3602 0.096 Uiso 1 1 calc R
C33 C 0.9158(4) 0.5711(3) 0.34722(16) 0.0622(8) Uani 1 1 d .
C34 C 0.9793(4) 0.6335(3) 0.29036(18) 0.0715(9) Uani 1 1 d .
H34 H 1.0926 0.6052 0.2704 0.086 Uiso 1 1 calc R
C35 C 0.8806(4) 0.7359(3) 0.26240(15) 0.0621(8) Uani 1 1 d .
C36 C 0.9476(5) 0.8012(4) 0.20687(19) 0.0838(11) Uani 1 1 d .
H36 H 1.0601 0.7725 0.1860 0.101 Uiso 1 1 calc R
C37 C 0.8514(5) 0.9051(4) 0.18322(18) 0.0888(12) Uani 1 1 d .
H37 H 0.8983 0.9467 0.1463 0.107 Uiso 1 1 calc R
C38 C 0.6789(5) 0.9515(3) 0.21442(17) 0.0795(10) Uani 1 1 d .
H38 H 0.6143 1.0238 0.1985 0.095 Uiso 1 1 calc R
C39 C 0.6096(4) 0.8900(3) 0.26720(15) 0.0641(8) Uani 1 1 d .
H39 H 0.4969 0.9207 0.2873 0.077 Uiso 1 1 calc R
C40 C 0.7056(3) 0.7792(2) 0.29262(13) 0.0528(7) Uani 1 1 d .
C41 C 0.3133(7) 0.5188(5) 0.1229(3) 0.1291(17) Uani 1 1 d U
H41A H 0.3416 0.5823 0.0924 0.155 Uiso 1 1 calc R
H41B H 0.1899 0.5320 0.1302 0.155 Uiso 1 1 calc R
C42 C 0.3884(7) 0.4032(5) 0.0888(3) 0.1234(16) Uani 1 1 d U
H42A H 0.4767 0.4095 0.0502 0.148 Uiso 1 1 calc R
H42B H 0.3026 0.3716 0.0698 0.148 Uiso 1 1 calc R
C43 C 0.4624(6) 0.3239(4) 0.1458(3) 0.1222(17) Uani 1 1 d .
H43A H 0.5859 0.2986 0.1354 0.147 Uiso 1 1 calc R
H43B H 0.4172 0.2525 0.1508 0.147 Uiso 1 1 calc R
C44 C 0.4102(7) 0.4005(5) 0.2120(3) 0.1338(18) Uani 1 1 d U
H44A H 0.3104 0.3826 0.2396 0.161 Uiso 1 1 calc R
H44B H 0.5022 0.3862 0.2413 0.161 Uiso 1 1 calc R
N1 N 0.8173(3) 0.86990(18) 0.64478(10) 0.0460(5) Uani 1 1 d .
N2 N 0.7707(3) 0.8543(2) 0.71536(11) 0.0533(6) Uani 1 1 d .
N3 N 0.2268(3) 0.82952(18) 0.45922(11) 0.0474(5) Uani 1 1 d .
N4 N 0.4002(2) 0.80416(16) 0.44379(10) 0.0428(5) Uani 1 1 d .
O1 O 0.3719(4) 0.5247(3) 0.18814(17) 0.1104(9) Uani 1 1 d .

loop_
_atom_site_aniso_label
_atom_site_aniso_U_11
_atom_site_aniso_U_22
_atom_site_aniso_U_33
_atom_site_aniso_U_23
_atom_site_aniso_U_13
_atom_site_aniso_U_12
C1 0.0660(19) 0.099(2) 0.0432(16) 0.0007(15) -0.0160(14) -0.0426(18)
C2 0.073(2) 0.118(3) 0.0511(19) -0.0106(18) -0.0075(16) -0.048(2)
C3 0.076(2) 0.120(3) 0.073(2) -0.030(2) -0.0002(19) -0.038(2)
C4 0.100(3) 0.139(4) 0.110(4) -0.054(3) 0.004(3) -0.028(3)
C5 0.136(4) 0.172(5) 0.102(4) -0.074(4) 0.024(3) -0.035(4)
C6 0.152(5) 0.204(5) 0.073(3) -0.042(4) 0.004(3) -0.057(4)
C7 0.096(3) 0.164(4) 0.051(2) -0.025(2) 0.0018(19) -0.060(3)
C8 0.134(4) 0.183(5) 0.052(2) 0.015(3) -0.025(2) -0.074(4)
C9 0.105(3) 0.143(4) 0.070(2) 0.028(3) -0.039(2) -0.067(3)
C10 0.144(4) 0.167(5) 0.104(4) 0.065(3) -0.069(3) -0.073(4)
C11 0.157(5) 0.143(4) 0.147(5) 0.057(4) -0.077(4) -0.063(4)
C12 0.124(4) 0.104(3) 0.140(4) 0.023(3) -0.069(3) -0.038(3)
C13 0.102(3) 0.091(3) 0.093(3) 0.012(2) -0.049(2) -0.036(2)
C14 0.078(2) 0.106(3) 0.0579(19) 0.0181(18) -0.0296(16) -0.047(2)
C15 0.0556(17) 0.0715(17) 0.0452(15) -0.0029(12) -0.0151(12) -0.0222(14)
C16 0.0533(17) 0.098(2) 0.0516(17) -0.0041(15) -0.0119(13) -0.0284(16)
C17 0.0506(16) 0.0778(18) 0.0478(16) 0.0000(13) -0.0064(12) -0.0214(14)
C18 0.0418(13) 0.0453(12) 0.0391(13) -0.0053(10) -0.0089(10) -0.0049(10)
C19 0.0477(14) 0.0428(12) 0.0425(14) -0.0007(10) -0.0078(11) -0.0116(11)
C20 0.0473(14) 0.0411(12) 0.0378(13) 0.0007(10) -0.0060(10) -0.0071(10)
C21 0.0415(14) 0.0387(11) 0.0404(13) -0.0005(9) -0.0117(10) -0.0039(10)
C22 0.0420(14) 0.0634(15) 0.0443(15) 0.0035(11) -0.0065(11) -0.0145(12)
C23 0.0519(16) 0.0686(16) 0.0397(14) 0.0043(12) -0.0069(11) -0.0168(13)
C24 0.0479(16) 0.0700(17) 0.0549(17) 0.0025(13) -0.0157(13) -0.0158(13)
C25 0.0556(17) 0.0739(17) 0.0450(15) -0.0054(13) -0.0137(13) -0.0160(14)
C26 0.0475(14) 0.0491(13) 0.0430(14) -0.0010(10) -0.0081(11) -0.0122(11)
C27 0.0490(15) 0.0541(14) 0.0434(14) -0.0109(11) -0.0056(11) -0.0134(12)
C28 0.0493(16) 0.0506(14) 0.0572(16) -0.0154(12) -0.0081(12) -0.0087(12)
C29 0.0617(18) 0.0477(15) 0.077(2) -0.0023(14) -0.0060(15) -0.0080(13)
C30 0.081(2) 0.0474(16) 0.099(3) 0.0060(16) -0.0190(19) -0.0057(16)
C31 0.084(3) 0.0607(19) 0.106(3) -0.0115(19) -0.023(2) 0.0081(18)
C32 0.0534(19) 0.077(2) 0.098(3) -0.032(2) -0.0100(18) 0.0093(16)
C33 0.0533(17) 0.0634(17) 0.068(2) -0.0248(14) -0.0066(14) -0.0091(14)
C34 0.0472(17) 0.087(2) 0.076(2) -0.0343(18) 0.0046(15) -0.0127(16)
C35 0.0614(18) 0.082(2) 0.0490(16) -0.0199(14) 0.0019(14) -0.0315(17)
C36 0.078(2) 0.114(3) 0.068(2) -0.013(2) 0.0062(18) -0.048(2)
C37 0.104(3) 0.129(3) 0.053(2) 0.003(2) -0.0016(19) -0.071(3)
C38 0.093(3) 0.099(2) 0.060(2) 0.0127(17) -0.0211(18) -0.045(2)
C39 0.0638(19) 0.0785(19) 0.0547(18) 0.0016(15) -0.0129(14) -0.0236(16)
C40 0.0523(16) 0.0671(16) 0.0410(14) -0.0131(12) -0.0034(12) -0.0185(13)
C41 0.145(4) 0.121(3) 0.104(4) -0.011(3) -0.020(3) 0.003(3)
C42 0.119(4) 0.113(3) 0.139(4) -0.009(3) -0.010(3) -0.032(3)
C43 0.103(3) 0.099(3) 0.162(5) -0.004(3) 0.012(3) -0.034(3)
C44 0.124(4) 0.145(4) 0.112(4) 0.040(3) 0.012(3) -0.013(3)
N1 0.0441(12) 0.0553(12) 0.0377(11) -0.0031(9) -0.0056(9) -0.0102(9)
N2 0.0537(14) 0.0723(14) 0.0362(12) -0.0039(10) -0.0075(10) -0.0185(11)
N3 0.0393(12) 0.0519(11) 0.0493(13) 0.0004(9) -0.0074(9) -0.0068(9)
N4 0.0398(11) 0.0462(11) 0.0416(11) -0.0023(8) -0.0089(8) -0.0067(9)
O1 0.110(2) 0.116(2) 0.096(2) -0.0103(17) -0.0053(17) -0.0138(17)

loop_
_atom_type_symbol
_atom_type_description
_atom_type_scat_dispersion_real
_atom_type_scat_dispersion_imag
_atom_type_scat_source
C C 0.0033 0.0016 'International Tables Vol C Tables 4.2.6.8 and 6.1.1.4'
H H 0.0000 0.0000 'International Tables Vol C Tables 4.2.6.8 and 6.1.1.4'
N N 0.0061 0.0033 'International Tables Vol C Tables 4.2.6.8 and 6.1.1.4'
O O 0.0106 0.0060 'International Tables Vol C Tables 4.2.6.8 and 6.1.1.4'

loop_
_geom_angle_atom_site_label_1
_geom_angle_atom_site_label_2
_geom_angle_atom_site_label_3
_geom_angle
C2 C1 C14 120.9(3)
C2 C1 C15 119.4(3)
C14 C1 C15 119.6(3)
C1 C2 C3 122.7(3)
C1 C2 C7 119.5(4)
C3 C2 C7 117.7(4)
C4 C3 C2 122.2(4)
C3 C4 C5 118.9(5)
C6 C5 C4 121.3(5)
C5 C6 C7 121.8(5)
C8 C7 C6 123.6(5)
C8 C7 C2 118.2(4)
C6 C7 C2 118.1(5)
C7 C8 C9 123.1(4)
C8 C9 C14 118.8(4)
C8 C9 C10 122.8(5)
C14 C9 C10 118.4(5)
C11 C10 C9 120.6(5)
C10 C11 C12 121.2(6)
C13 C12 C11 120.5(5)
C12 C13 C14 121.5(4)
C1 C14 C13 122.9(3)
C1 C14 C9 119.4(4)
C13 C14 C9 117.7(4)
N2 C15 C16 111.3(2)
N2 C15 C1 120.6(2)
C16 C15 C1 128.1(2)
C17 C16 C15 105.4(2)
N1 C17 C16 107.2(2)
C19 C18 C23 119.9(2)
C19 C18 N1 119.9(2)
C23 C18 N1 120.2(2)
C20 C19 C18 120.3(2)
C19 C20 C21 119.9(2)
C22 C21 C20 119.9(2)
C22 C21 N4 120.0(2)
C20 C21 N4 120.1(2)
C21 C22 C23 120.2(2)
C18 C23 C22 119.6(2)
N3 C24 C25 111.6(2)
C26 C25 C24 105.9(2)
N4 C26 C25 105.8(2)
N4 C26 C27 123.8(2)
C25 C26 C27 130.4(2)
C28 C27 C40 120.7(2)
C28 C27 C26 119.7(2)
C40 C27 C26 119.6(2)
C27 C28 C29 122.8(2)
C27 C28 C33 119.7(3)
C29 C28 C33 117.5(3)
C30 C29 C28 121.7(3)
C29 C30 C31 120.5(3)
C32 C31 C30 120.2(3)
C31 C32 C33 121.3(3)
C34 C33 C28 118.7(3)
C34 C33 C32 122.5(3)
C28 C33 C32 118.8(3)
C35 C34 C33 122.6(3)
C34 C35 C36 122.2(3)
C34 C35 C40 118.9(3)
C36 C35 C40 118.8(3)
C37 C36 C35 121.2(3)
C36 C37 C38 120.6(3)
C39 C38 C37 119.8(4)
C38 C39 C40 121.3(3)
C27 C40 C39 122.5(3)
C27 C40 C35 119.2(3)
C39 C40 C35 118.3(3)
O1 C41 C42 110.9(4)
C41 C42 C43 104.9(4)
C42 C43 C44 104.9(4)
O1 C44 C43 105.7(4)
C17 N1 N2 111.5(2)
C17 N1 C18 128.5(2)
N2 N1 C18 119.86(19)
C15 N2 N1 104.6(2)
C24 N3 N4 104.8(2)
N3 N4 C26 111.96(19)
N3 N4 C21 120.60(19)
C26 N4 C21 127.4(2)
C41 O1 C44 104.3(4)

loop_
_geom_bond_atom_site_label_1
_geom_bond_atom_site_label_2
_geom_bond_distance
C1 C2 1.390(5)
C1 C14 1.407(5)
C1 C15 1.484(4)
C2 C3 1.420(5)
C2 C7 1.449(5)
C3 C4 1.362(5)
C4 C5 1.416(7)
C5 C6 1.348(8)
C6 C7 1.404(7)
C7 C8 1.377(7)
C8 C9 1.385(7)
C9 C14 1.428(5)
C9 C10 1.443(7)
C10 C11 1.336(7)
C11 C12 1.393(7)
C12 C13 1.355(5)
C13 C14 1.418(5)
C15 N2 1.326(3)
C15 C16 1.393(4)
C16 C17 1.357(4)
C17 N1 1.346(3)
C18 C19 1.381(3)
C18 C23 1.382(3)
C18 N1 1.421(3)
C19 C20 1.374(3)
C20 C21 1.381(3)
C21 C22 1.380(3)
C21 N4 1.418(3)
C22 C23 1.384(3)
C24 N3 1.322(3)
C24 C25 1.399(4)
C25 C26 1.372(3)
C26 N4 1.367(3)
C26 C27 1.473(3)
C27 C28 1.406(4)
C27 C40 1.406(4)
C28 C29 1.418(4)
C28 C33 1.423(4)
C29 C30 1.349(4)
C30 C31 1.408(5)
C31 C32 1.338(5)
C32 C33 1.426(5)
C33 C34 1.391(4)
C34 C35 1.383(5)
C35 C36 1.405(4)
C35 C40 1.433(4)
C36 C37 1.353(5)
C37 C38 1.425(5)
C38 C39 1.351(4)
C39 C40 1.423(4)
C41 O1 1.390(5)
C41 C42 1.435(6)
C42 C43 1.487(7)
C43 C44 1.495(7)
C44 O1 1.448(5)
N1 N2 1.361(3)
N3 N4 1.363(3)

loop_
_geom_hbond_atom_site_label_D
_geom_hbond_atom_site_label_H
_geom_hbond_atom_site_label_A
_geom_hbond_distance_DH
_geom_hbond_distance_HA
_geom_hbond_distance_DA
_geom_hbond_angle_DHA
_geom_hbond_site_symmetry_A
C17 H17 N3 0.93 2.74 3.607(4) 155.4 1_655
C34 H34 O1 0.93 2.56 3.467(4) 166.2 1_655
